data_4337283
loop_
_publ_author_name
'Veronelli, Mattia'
'Kindermann, Nicole'
'Dechert, Sebastian'
'Meyer, Steffen'
'Meyer, Franc'

_publ_section_title
;
 Crowning of coinage metal pyrazolates: double-decker homo- and
 heteronuclear complexes with synergic emissive properties.
;
_journal_issue 4
_journal_name_full 'Inorganic chemistry'
_journal_page_first 2333
_journal_page_last 2341
_journal_paper_doi 10.1021/ic5001792
_journal_volume 53
_journal_year 2014
_chemical_formula_moiety 'C59 H51 Ag3 Cu3 F12 N6 O6 S8 +, C F3 O3 S -'
_chemical_formula_sum 'C60 H51 Ag3 Cu3 F15 N6 O9 S9'
_chemical_formula_weight 2087.84
_chemical_name_systematic
;
 ?
;
_space_group_IT_number 2
_symmetry_cell_setting triclinic
_symmetry_space_group_name_Hall '-P 1'
_symmetry_space_group_name_H-M 'P -1'
_atom_sites_solution_hydrogens geom
_atom_sites_solution_primary direct
_atom_sites_solution_secondary difmap
_audit_creation_method SHELXL-97
_cell_angle_alpha 117.767(4)
_cell_angle_beta 102.466(4)
_cell_angle_gamma 102.723(4)
_cell_formula_units_Z 2
_cell_length_a 15.0772(8)
_cell_length_b 17.1629(10)
_cell_length_c 17.1699(9)
_cell_measurement_reflns_used 26637
_cell_measurement_temperature 133(2)
_cell_measurement_theta_max 25.79
_cell_measurement_theta_min 1.39
_cell_volume 3564.3(4)
_computing_cell_refinement 'X-AREA (Stoe & Cie, 2002)'
_computing_data_collection 'X-AREA (Stoe & Cie, 2002)'
_computing_data_reduction 'X-AREA (Stoe & Cie, 2002)'
_computing_molecular_graphics 'DIAMOND (Brandenburg, 2001)'
_computing_publication_material 'SHELXL-97 (Sheldrick, 1997)'
_computing_structure_refinement 'SHELXL-97 (Sheldrick, 1997)'
_computing_structure_solution 'SHELXS-97 (Sheldrick, 1990)'
_diffrn_ambient_temperature 133(2)
_diffrn_measured_fraction_theta_full 0.988
_diffrn_measured_fraction_theta_max 0.967
_diffrn_measurement_device_type 'Stoe IPDS II'
_diffrn_measurement_method \w
_diffrn_radiation_monochromator graphite
_diffrn_radiation_source 'fine-focus sealed tube'
_diffrn_radiation_type MoK\a
_diffrn_radiation_wavelength 0.71073
_diffrn_reflns_av_R_equivalents 0.0473
_diffrn_reflns_av_sigmaI/netI 0.0501
_diffrn_reflns_limit_h_max 18
_diffrn_reflns_limit_h_min -18
_diffrn_reflns_limit_k_max 20
_diffrn_reflns_limit_k_min -20
_diffrn_reflns_limit_l_max 20
_diffrn_reflns_limit_l_min -20
_diffrn_reflns_number 26637
_diffrn_reflns_theta_full 25.00
_diffrn_reflns_theta_max 25.79
_diffrn_reflns_theta_min 1.39
_exptl_absorpt_coefficient_mu 2.049
_exptl_absorpt_correction_T_max 0.8267
_exptl_absorpt_correction_T_min 0.7081
_exptl_absorpt_correction_type numerical
_exptl_absorpt_process_details 'X-RED (Stoe & Cie, 2002)'
_exptl_crystal_colour colorless
_exptl_crystal_density_diffrn 1.945
_exptl_crystal_density_method 'not measured'
_exptl_crystal_description block
_exptl_crystal_F_000 2064
_exptl_crystal_size_max 0.19
_exptl_crystal_size_mid 0.16
_exptl_crystal_size_min 0.10
_refine_diff_density_max 2.085
_refine_diff_density_min -1.058
_refine_diff_density_rms 0.117
_refine_ls_extinction_method none
_refine_ls_goodness_of_fit_ref 1.073
_refine_ls_hydrogen_treatment constr
_refine_ls_matrix_type full
_refine_ls_number_parameters 947
_refine_ls_number_reflns 13251
_refine_ls_number_restraints 0
_refine_ls_restrained_S_all 1.073
_refine_ls_R_factor_all 0.0695
_refine_ls_R_factor_gt 0.0517
_refine_ls_shift/su_max 0.001
_refine_ls_shift/su_mean 0.000
_refine_ls_structure_factor_coef Fsqd
_refine_ls_weighting_details 'calc w=1/[\s^2^(Fo^2^)+(0.0631P)^2^+5.5179P] where P=(Fo^2^+2Fc^2^)/3'
_refine_ls_weighting_scheme calc
_refine_ls_wR_factor_gt 0.1180
_refine_ls_wR_factor_ref 0.1251
_reflns_number_gt 10627
_reflns_number_total 13251
_reflns_threshold_expression >2sigma(I)
_cod_data_source_file ic5001792_si_002.cif
_cod_data_source_block '[CuAgL]3(OTf)3-mv16'
_cod_depositor_comments
;
The following automatic conversions were performed:

'_symmetry_cell_setting' value 'Triclinic' changed to 'triclinic'
according to
/usr/data/users/saulius/automatic-downloads/current/ACS/lib/dictionaries/cif_core.dic
dictionary named 'cif_core.dic' version 2.4.2 from 2011-04-26.

Automatic conversion script
Id: cif_fix_values 2281 2013-09-26 08:29:07Z andrius 
;
_cod_original_cell_volume 3564.3(3)
_cod_database_code 4337283

loop_
_symmetry_equiv_pos_as_xyz
'x, y, z'
'-x, -y, -z'

loop_
_atom_site_label
_atom_site_type_symbol
_atom_site_fract_x
_atom_site_fract_y
_atom_site_fract_z
_atom_site_U_iso_or_equiv
_atom_site_adp_type
_atom_site_occupancy
_atom_site_symmetry_multiplicity
_atom_site_calc_flag
_atom_site_refinement_flags
Ag1 Ag 0.83949(4) 0.88030(3) 0.68173(3) 0.03849(12) Uani 1 1 d .
Ag2 Ag 0.36365(3) 0.88407(3) 0.71518(3) 0.03442(12) Uani 1 1 d .
Ag3 Ag 0.44933(3) 0.60490(3) 0.24910(3) 0.03289(11) Uani 1 1 d .
Cu1 Cu 0.61255(5) 0.58385(5) 0.50338(5) 0.02676(15) Uani 1 1 d .
Cu2 Cu 0.57650(5) 0.71104(5) 0.69592(5) 0.02766(15) Uani 1 1 d .
Cu3 Cu 0.40061(5) 0.59040(5) 0.50435(4) 0.02578(15) Uani 1 1 d .
S1 S 0.94996(11) 0.83328(11) 0.59432(10) 0.0343(3) Uani 1 1 d .
S2 S 0.82411(11) 0.98637(11) 0.83711(11) 0.0357(3) Uani 1 1 d .
S11 S 0.49881(11) 0.99180(11) 0.87035(10) 0.0342(3) Uani 1 1 d .
S12 S 0.27778(10) 0.78550(10) 0.54107(10) 0.0295(3) Uani 1 1 d .
S21 S 0.29118(11) 0.62561(10) 0.24426(10) 0.0323(3) Uani 1 1 d .
S22 S 0.58957(11) 0.57735(11) 0.19971(10) 0.0316(3) Uani 1 1 d .
N1 N 0.7186(3) 0.6657(3) 0.6167(3) 0.0266(10) Uani 1 1 d .
N2 N 0.7011(3) 0.7156(4) 0.6982(3) 0.0301(10) Uani 1 1 d .
N11 N 0.4549(3) 0.7130(3) 0.6989(3) 0.0259(9) Uani 1 1 d .
N12 N 0.3769(3) 0.6581(3) 0.6136(3) 0.0261(9) Uani 1 1 d .
N21 N 0.4180(3) 0.5217(3) 0.3912(3) 0.0257(9) Uani 1 1 d .
N22 N 0.5071(3) 0.5166(3) 0.3901(3) 0.0251(9) Uani 1 1 d .
F1 F 0.7949(3) 0.7315(3) 0.2022(3) 0.0565(11) Uani 1 1 d .
F2 F 1.1860(3) 1.3221(3) 1.0358(3) 0.0535(10) Uani 1 1 d .
F11 F 0.8085(3) 1.2528(3) 0.8530(4) 0.0648(12) Uani 1 1 d .
F12 F 0.0615(3) 0.9631(3) 0.3908(3) 0.0516(10) Uani 1 1 d .
F21 F 0.0047(3) 0.3534(3) -0.1441(3) 0.0551(11) Uani 1 1 d .
F22 F 0.4492(4) 0.2117(3) -0.1624(3) 0.0702(13) Uani 1 1 d .
C1 C 0.8619(4) 0.7573(5) 0.7357(4) 0.0336(13) Uani 1 1 d .
H1 H 0.9288 0.7865 0.7706 0.040 Uiso 1 1 calc R
C2 C 0.8152(4) 0.6909(4) 0.6386(4) 0.0289(12) Uani 1 1 d .
C3 C 0.7868(4) 0.7703(4) 0.7693(4) 0.0323(12) Uani 1 1 d .
C4 C 0.8563(4) 0.6534(4) 0.5639(4) 0.0311(12) Uani 1 1 d .
H4A H 0.8101 0.6364 0.5044 0.037 Uiso 1 1 calc R
H4B H 0.8654 0.5964 0.5562 0.037 Uiso 1 1 calc R
C5 C 0.9545(4) 0.7252(4) 0.5871(4) 0.0319(12) Uani 1 1 d .
H5A H 0.9805 0.6944 0.5390 0.038 Uiso 1 1 calc R
H5B H 0.9998 0.7424 0.6471 0.038 Uiso 1 1 calc R
C6 C 0.8945(4) 0.7933(4) 0.4727(4) 0.0316(12) Uani 1 1 d .
C7 C 0.8179(4) 0.8181(4) 0.4446(4) 0.0345(13) Uani 1 1 d .
H7 H 0.7899 0.8491 0.4872 0.041 Uiso 1 1 calc R
C8 C 0.7829(5) 0.7965(5) 0.3523(5) 0.0418(15) Uani 1 1 d .
H8 H 0.7311 0.8119 0.3317 0.050 Uiso 1 1 calc R
C9 C 0.8274(5) 0.7518(5) 0.2925(4) 0.0390(14) Uani 1 1 d .
C10 C 0.9014(5) 0.7241(5) 0.3172(5) 0.0423(15) Uani 1 1 d .
H10 H 0.9272 0.6910 0.2735 0.051 Uiso 1 1 calc R
C11 C 0.9365(5) 0.7472(5) 0.4095(4) 0.0392(14) Uani 1 1 d .
H11 H 0.9887 0.7318 0.4293 0.047 Uiso 1 1 calc R
C12 C 0.7920(4) 0.8383(5) 0.8663(4) 0.0351(13) Uani 1 1 d .
H12A H 0.8125 0.8166 0.9077 0.042 Uiso 1 1 calc R
H12B H 0.7274 0.8396 0.8635 0.042 Uiso 1 1 calc R
C13 C 0.8632(5) 0.9381(4) 0.9076(4) 0.0355(13) Uani 1 1 d .
H13A H 0.9276 0.9367 0.9098 0.043 Uiso 1 1 calc R
H13B H 0.8677 0.9791 0.9719 0.043 Uiso 1 1 calc R
C14 C 0.9299(4) 1.0928(4) 0.8948(4) 0.0340(13) Uani 1 1 d .
C15 C 0.9579(5) 1.1556(5) 0.9908(4) 0.0374(14) Uani 1 1 d .
H15 H 0.9194 1.1451 1.0232 0.045 Uiso 1 1 calc R
C16 C 1.0448(5) 1.2354(5) 1.0392(5) 0.0437(15) Uani 1 1 d .
H16 H 1.0653 1.2786 1.1040 0.052 Uiso 1 1 calc R
C17 C 1.0983(5) 1.2478(5) 0.9887(5) 0.0407(14) Uani 1 1 d .
C18 C 1.0700(6) 1.1895(5) 0.8934(5) 0.0465(17) Uani 1 1 d .
H18 H 1.1066 1.2028 0.8609 0.056 Uiso 1 1 calc R
C19 C 0.9858(5) 1.1105(5) 0.8466(5) 0.0414(15) Uani 1 1 d .
H19 H 0.9661 1.0684 0.7817 0.050 Uiso 1 1 calc R
C21 C 0.3209(4) 0.7330(4) 0.7267(4) 0.0265(11) Uani 1 1 d .
H21 H 0.2795 0.7539 0.7576 0.032 Uiso 1 1 calc R
C22 C 0.4220(4) 0.7586(4) 0.7676(4) 0.0264(11) Uani 1 1 d .
C23 C 0.2955(4) 0.6698(4) 0.6302(4) 0.0252(11) Uani 1 1 d .
C24 C 0.4920(4) 0.8276(4) 0.8677(4) 0.0325(12) Uani 1 1 d .
H24A H 0.5296 0.7963 0.8871 0.039 Uiso 1 1 calc R
H24B H 0.4550 0.8466 0.9085 0.039 Uiso 1 1 calc R
C25 C 0.5621(5) 0.9160(4) 0.8817(4) 0.0367(13) Uani 1 1 d .
H25A H 0.5925 0.8972 0.8350 0.044 Uiso 1 1 calc R
H25B H 0.6133 0.9514 0.9440 0.044 Uiso 1 1 calc R
C26 C 0.5919(5) 1.0710(4) 0.8640(5) 0.0373(14) Uani 1 1 d .
C27 C 0.6731(5) 1.1382(4) 0.9448(4) 0.0375(14) Uani 1 1 d .
H27 H 0.6791 1.1417 1.0015 0.045 Uiso 1 1 calc R
C28 C 0.7458(5) 1.2006(5) 0.9409(5) 0.0431(15) Uani 1 1 d .
H28 H 0.8004 1.2468 0.9950 0.052 Uiso 1 1 calc R
C29 C 0.7356(5) 1.1929(5) 0.8561(5) 0.0476(16) Uani 1 1 d .
C30 C 0.6561(6) 1.1288(7) 0.7763(6) 0.067(2) Uani 1 1 d .
H30 H 0.6502 1.1270 0.7204 0.080 Uiso 1 1 calc R
C31 C 0.5832(6) 1.0657(6) 0.7793(5) 0.056(2) Uani 1 1 d .
H31 H 0.5289 1.0200 0.7247 0.068 Uiso 1 1 calc R
C32 C 0.2021(4) 0.6272(4) 0.5489(4) 0.0284(11) Uani 1 1 d .
H32A H 0.1504 0.5927 0.5590 0.034 Uiso 1 1 calc R
H32B H 0.2085 0.5822 0.4916 0.034 Uiso 1 1 calc R
C33 C 0.1726(4) 0.7008(4) 0.5346(4) 0.0301(12) Uani 1 1 d .
H33A H 0.1482 0.7348 0.5830 0.036 Uiso 1 1 calc R
H33B H 0.1204 0.6689 0.4734 0.036 Uiso 1 1 calc R
C34 C 0.2164(4) 0.8441(4) 0.5004(4) 0.0302(12) Uani 1 1 d .
C35 C 0.1984(5) 0.8202(5) 0.4066(4) 0.0375(14) Uani 1 1 d .
H35 H 0.2207 0.7758 0.3685 0.045 Uiso 1 1 calc R
C36 C 0.1488(5) 0.8610(5) 0.3701(5) 0.0421(15) Uani 1 1 d .
H36 H 0.1385 0.8463 0.3086 0.050 Uiso 1 1 calc R
C37 C 0.1149(5) 0.9246(5) 0.4280(5) 0.0379(14) Uani 1 1 d .
C38 C 0.1302(5) 0.9506(4) 0.5194(4) 0.0372(14) Uani 1 1 d .
H38 H 0.1068 0.9946 0.5564 0.045 Uiso 1 1 calc R
C39 C 0.1816(4) 0.9096(4) 0.5560(4) 0.0334(13) Uani 1 1 d .
H39 H 0.1927 0.9261 0.6180 0.040 Uiso 1 1 calc R
C51 C 0.4063(4) 0.4453(4) 0.2402(4) 0.0261(11) Uani 1 1 d .
H51 H 0.3819 0.4132 0.1744 0.031 Uiso 1 1 calc R
C52 C 0.3566(4) 0.4787(4) 0.3007(4) 0.0251(11) Uani 1 1 d .
C53 C 0.5011(4) 0.4707(4) 0.3000(4) 0.0265(11) Uani 1 1 d .
C54 C 0.2550(4) 0.4793(4) 0.2812(4) 0.0301(12) Uani 1 1 d .
H54A H 0.2241 0.4561 0.3143 0.036 Uiso 1 1 calc R
H54B H 0.2171 0.4364 0.2139 0.036 Uiso 1 1 calc R
C55 C 0.2536(4) 0.5779(4) 0.3122(4) 0.0323(12) Uani 1 1 d .
H55A H 0.2963 0.6214 0.3782 0.039 Uiso 1 1 calc R
H55B H 0.1878 0.5758 0.3080 0.039 Uiso 1 1 calc R
C56 C 0.2028(4) 0.5404(4) 0.1270(4) 0.0309(12) Uani 1 1 d .
C57 C 0.2309(5) 0.5261(5) 0.0518(4) 0.0377(14) Uani 1 1 d .
H57 H 0.2950 0.5586 0.0629 0.045 Uiso 1 1 calc R
C58 C 0.1644(5) 0.4636(5) -0.0405(5) 0.0439(15) Uani 1 1 d .
H58 H 0.1829 0.4538 -0.0916 0.053 Uiso 1 1 calc R
C59 C 0.0700(5) 0.4163(5) -0.0544(4) 0.0426(15) Uani 1 1 d .
C60 C 0.0398(5) 0.4302(5) 0.0195(4) 0.0373(14) Uani 1 1 d .
H60 H -0.0241 0.3968 0.0080 0.045 Uiso 1 1 calc R
C61 C 0.1060(5) 0.4945(5) 0.1109(4) 0.0368(13) Uani 1 1 d .
H61 H 0.0861 0.5071 0.1618 0.044 Uiso 1 1 calc R
C62 C 0.5919(4) 0.4651(4) 0.2789(4) 0.0274(11) Uani 1 1 d .
H62A H 0.5736 0.4102 0.2159 0.033 Uiso 1 1 calc R
H62B H 0.6328 0.4560 0.3235 0.033 Uiso 1 1 calc R
C63 C 0.6514(4) 0.5538(4) 0.2846(4) 0.0326(12) Uani 1 1 d .
H63A H 0.7113 0.5472 0.2755 0.039 Uiso 1 1 calc R
H63B H 0.6697 0.6083 0.3478 0.039 Uiso 1 1 calc R
C64 C 0.5460(4) 0.4647(4) 0.0929(4) 0.0319(12) Uani 1 1 d .
C65 C 0.6098(5) 0.4188(5) 0.0663(5) 0.0393(14) Uani 1 1 d .
H65 H 0.6751 0.4460 0.1063 0.047 Uiso 1 1 calc R
C66 C 0.5769(6) 0.3331(5) -0.0188(5) 0.0492(17) Uani 1 1 d .
H66 H 0.6192 0.3021 -0.0365 0.059 Uiso 1 1 calc R
C67 C 0.4809(6) 0.2950(5) -0.0764(5) 0.0466(17) Uani 1 1 d .
C68 C 0.4152(5) 0.3365(5) -0.0533(5) 0.0467(16) Uani 1 1 d .
H68 H 0.3500 0.3078 -0.0939 0.056 Uiso 1 1 calc R
C69 C 0.4481(5) 0.4226(5) 0.0324(4) 0.0372(14) Uani 1 1 d .
H69 H 0.4047 0.4523 0.0495 0.045 Uiso 1 1 calc R
S31 S 0.57870(11) 0.79166(11) 0.50228(11) 0.0334(3) Uani 1 1 d .
O31 O 0.6750(4) 0.8452(4) 0.5740(4) 0.0535(12) Uani 1 1 d .
O32 O 0.5764(4) 0.7232(3) 0.4106(3) 0.0452(11) Uani 1 1 d .
O33 O 0.5037(4) 0.7589(4) 0.5302(4) 0.0635(15) Uani 1 1 d .
F31 F 0.6123(5) 0.9168(4) 0.4560(5) 0.0922(18) Uani 1 1 d .
F32 F 0.5435(5) 0.9480(4) 0.5575(4) 0.0810(16) Uani 1 1 d .
F33 F 0.4614(4) 0.8395(4) 0.4131(4) 0.093(2) Uani 1 1 d .
C131 C 0.5477(6) 0.8795(5) 0.4821(5) 0.0498(17) Uani 1 1 d .
S41 S 0.19107(11) 0.93040(11) 0.83339(10) 0.0345(3) Uani 1 1 d .
O41 O 0.2560(4) 0.9328(4) 0.9091(4) 0.0627(15) Uani 1 1 d .
O42 O 0.1995(3) 0.8776(3) 0.7430(3) 0.0384(10) Uani 1 1 d .
O43 O 0.0930(4) 0.9153(4) 0.8298(4) 0.0588(15) Uani 1 1 d .
F41 F 0.3302(4) 1.0769(3) 0.8686(5) 0.0775(16) Uani 1 1 d .
F42 F 0.2371(4) 1.1138(3) 0.9459(3) 0.0589(11) Uani 1 1 d .
F43 F 0.1862(5) 1.0618(4) 0.7978(3) 0.0732(15) Uani 1 1 d .
C141 C 0.2379(5) 1.0514(5) 0.8622(5) 0.0419(15) Uani 1 1 d .
S51A S 0.92502(14) 1.50410(14) 1.29063(14) 0.0522(4) Uani 1 1 d .
O51A O 1.0127(4) 1.5656(4) 1.2988(4) 0.0547(13) Uani 1 1 d .
O52A O 0.9186(7) 1.5263(5) 1.3801(5) 0.107(3) Uani 1 1 d .
O53A O 0.8376(5) 1.4806(5) 1.2214(5) 0.091(2) Uani 1 1 d .
F51A F 1.0328(5) 1.4064(5) 1.3007(7) 0.125(3) Uani 1 1 d .
F52A F 0.9509(6) 1.3619(5) 1.1632(5) 0.114(3) Uani 1 1 d .
F53A F 0.8791(6) 1.3275(4) 1.2425(7) 0.139(4) Uani 1 1 d .
C15A C 0.9463(6) 1.3961(7) 1.2526(7) 0.065(2) Uani 1 1 d .

loop_
_atom_site_aniso_label
_atom_site_aniso_U_11
_atom_site_aniso_U_22
_atom_site_aniso_U_33
_atom_site_aniso_U_23
_atom_site_aniso_U_13
_atom_site_aniso_U_12
Ag1 0.0455(3) 0.0316(2) 0.0305(2) 0.0117(2) 0.0139(2) 0.0128(2)
Ag2 0.0285(2) 0.0296(2) 0.0330(2) 0.01234(19) 0.00275(18) 0.00915(19)
Ag3 0.0298(2) 0.0346(2) 0.0351(2) 0.0187(2) 0.01250(19) 0.01307(19)
Cu1 0.0209(3) 0.0283(3) 0.0249(3) 0.0119(3) 0.0060(3) 0.0070(3)
Cu2 0.0195(3) 0.0330(4) 0.0286(3) 0.0151(3) 0.0092(3) 0.0099(3)
Cu3 0.0240(3) 0.0283(3) 0.0222(3) 0.0111(3) 0.0092(3) 0.0101(3)
S1 0.0299(7) 0.0344(8) 0.0265(7) 0.0121(6) 0.0078(6) 0.0041(6)
S2 0.0350(8) 0.0373(8) 0.0307(7) 0.0157(7) 0.0109(6) 0.0140(7)
S11 0.0317(7) 0.0292(7) 0.0308(7) 0.0104(6) 0.0070(6) 0.0106(6)
S12 0.0242(7) 0.0309(7) 0.0306(7) 0.0147(6) 0.0091(6) 0.0106(6)
S21 0.0313(7) 0.0299(7) 0.0312(7) 0.0137(6) 0.0097(6) 0.0121(6)
S22 0.0314(7) 0.0323(7) 0.0336(7) 0.0204(6) 0.0123(6) 0.0098(6)
N1 0.021(2) 0.028(2) 0.027(2) 0.013(2) 0.0097(19) 0.0073(19)
N2 0.020(2) 0.040(3) 0.029(2) 0.018(2) 0.009(2) 0.009(2)
N11 0.022(2) 0.032(2) 0.024(2) 0.016(2) 0.0084(19) 0.010(2)
N12 0.024(2) 0.029(2) 0.025(2) 0.015(2) 0.0107(19) 0.0098(19)
N21 0.021(2) 0.029(2) 0.025(2) 0.013(2) 0.0079(19) 0.0074(19)
N22 0.025(2) 0.025(2) 0.023(2) 0.011(2) 0.0093(19) 0.0097(19)
F1 0.047(2) 0.078(3) 0.038(2) 0.035(2) 0.0103(19) 0.010(2)
F2 0.042(2) 0.039(2) 0.060(3) 0.021(2) 0.010(2) 0.0041(18)
F11 0.056(3) 0.059(3) 0.077(3) 0.044(3) 0.021(2) 0.006(2)
F12 0.070(3) 0.052(2) 0.045(2) 0.032(2) 0.017(2) 0.035(2)
F21 0.051(2) 0.063(3) 0.030(2) 0.016(2) 0.0067(18) 0.014(2)
F22 0.090(4) 0.049(3) 0.045(2) 0.011(2) 0.023(3) 0.018(3)
C1 0.018(3) 0.041(3) 0.030(3) 0.015(3) 0.002(2) 0.006(2)
C2 0.024(3) 0.031(3) 0.030(3) 0.015(3) 0.010(2) 0.009(2)
C3 0.028(3) 0.036(3) 0.026(3) 0.015(3) 0.006(2) 0.007(3)
C4 0.024(3) 0.031(3) 0.028(3) 0.011(3) 0.008(2) 0.007(2)
C5 0.024(3) 0.039(3) 0.029(3) 0.015(3) 0.014(2) 0.011(3)
C6 0.030(3) 0.029(3) 0.030(3) 0.014(3) 0.013(3) 0.005(2)
C7 0.032(3) 0.031(3) 0.032(3) 0.014(3) 0.012(3) 0.007(3)
C8 0.033(3) 0.045(4) 0.038(3) 0.023(3) 0.004(3) 0.005(3)
C9 0.036(3) 0.036(3) 0.026(3) 0.015(3) 0.000(3) -0.004(3)
C10 0.035(3) 0.050(4) 0.031(3) 0.017(3) 0.015(3) 0.007(3)
C11 0.029(3) 0.047(4) 0.035(3) 0.019(3) 0.007(3) 0.013(3)
C12 0.029(3) 0.043(4) 0.032(3) 0.022(3) 0.012(3) 0.009(3)
C13 0.035(3) 0.038(3) 0.031(3) 0.017(3) 0.012(3) 0.014(3)
C14 0.031(3) 0.035(3) 0.031(3) 0.014(3) 0.009(3) 0.014(3)
C15 0.034(3) 0.039(3) 0.035(3) 0.018(3) 0.013(3) 0.012(3)
C16 0.045(4) 0.040(4) 0.031(3) 0.012(3) 0.009(3) 0.013(3)
C17 0.037(3) 0.034(3) 0.046(4) 0.021(3) 0.012(3) 0.008(3)
C18 0.060(4) 0.043(4) 0.054(4) 0.033(4) 0.033(4) 0.022(3)
C19 0.052(4) 0.037(3) 0.032(3) 0.014(3) 0.017(3) 0.020(3)
C21 0.027(3) 0.025(3) 0.030(3) 0.013(2) 0.015(2) 0.011(2)
C22 0.025(3) 0.026(3) 0.027(3) 0.013(2) 0.008(2) 0.010(2)
C23 0.022(3) 0.027(3) 0.029(3) 0.016(2) 0.012(2) 0.008(2)
C24 0.032(3) 0.029(3) 0.028(3) 0.011(2) 0.008(2) 0.010(2)
C25 0.033(3) 0.029(3) 0.033(3) 0.011(3) 0.002(3) 0.009(3)
C26 0.034(3) 0.029(3) 0.039(3) 0.015(3) 0.006(3) 0.010(3)
C27 0.038(3) 0.031(3) 0.034(3) 0.015(3) 0.007(3) 0.010(3)
C28 0.035(3) 0.034(3) 0.042(4) 0.014(3) 0.005(3) 0.007(3)
C29 0.039(4) 0.042(4) 0.057(4) 0.029(4) 0.013(3) 0.006(3)
C30 0.059(5) 0.075(6) 0.056(5) 0.042(5) 0.012(4) 0.003(4)
C31 0.051(4) 0.059(5) 0.036(4) 0.023(4) 0.001(3) 0.000(4)
C32 0.020(3) 0.027(3) 0.028(3) 0.011(2) 0.006(2) 0.004(2)
C33 0.020(3) 0.033(3) 0.033(3) 0.016(3) 0.008(2) 0.008(2)
C34 0.029(3) 0.030(3) 0.030(3) 0.015(3) 0.010(2) 0.009(2)
C35 0.046(4) 0.037(3) 0.031(3) 0.015(3) 0.018(3) 0.020(3)
C36 0.050(4) 0.049(4) 0.033(3) 0.025(3) 0.014(3) 0.023(3)
C37 0.044(4) 0.035(3) 0.039(3) 0.024(3) 0.012(3) 0.017(3)
C38 0.046(4) 0.030(3) 0.037(3) 0.018(3) 0.015(3) 0.020(3)
C39 0.036(3) 0.034(3) 0.029(3) 0.015(3) 0.013(3) 0.013(3)
C51 0.029(3) 0.023(3) 0.023(3) 0.011(2) 0.010(2) 0.008(2)
C52 0.025(3) 0.021(3) 0.025(3) 0.012(2) 0.007(2) 0.005(2)
C53 0.030(3) 0.021(3) 0.029(3) 0.014(2) 0.012(2) 0.009(2)
C54 0.026(3) 0.034(3) 0.023(3) 0.013(2) 0.005(2) 0.008(2)
C55 0.034(3) 0.035(3) 0.021(3) 0.010(2) 0.008(2) 0.013(3)
C56 0.033(3) 0.031(3) 0.030(3) 0.016(3) 0.012(3) 0.014(3)
C57 0.032(3) 0.042(4) 0.039(3) 0.021(3) 0.015(3) 0.012(3)
C58 0.046(4) 0.053(4) 0.037(3) 0.025(3) 0.020(3) 0.019(3)
C59 0.040(4) 0.046(4) 0.031(3) 0.016(3) 0.008(3) 0.014(3)
C60 0.028(3) 0.046(4) 0.034(3) 0.021(3) 0.009(3) 0.011(3)
C61 0.036(3) 0.043(4) 0.033(3) 0.020(3) 0.013(3) 0.016(3)
C62 0.024(3) 0.030(3) 0.031(3) 0.017(2) 0.011(2) 0.012(2)
C63 0.025(3) 0.040(3) 0.035(3) 0.021(3) 0.013(2) 0.010(3)
C64 0.040(3) 0.035(3) 0.034(3) 0.024(3) 0.019(3) 0.017(3)
C65 0.032(3) 0.050(4) 0.044(4) 0.027(3) 0.019(3) 0.018(3)
C66 0.060(5) 0.045(4) 0.048(4) 0.023(3) 0.031(4) 0.024(4)
C67 0.064(5) 0.036(4) 0.034(3) 0.016(3) 0.022(3) 0.013(3)
C68 0.047(4) 0.046(4) 0.034(3) 0.021(3) 0.006(3) 0.006(3)
C69 0.035(3) 0.043(4) 0.035(3) 0.024(3) 0.008(3) 0.012(3)
S31 0.0316(7) 0.0322(8) 0.0345(8) 0.0165(7) 0.0129(6) 0.0114(6)
O31 0.042(3) 0.062(3) 0.043(3) 0.024(3) 0.005(2) 0.017(2)
O32 0.045(3) 0.041(3) 0.037(2) 0.013(2) 0.012(2) 0.015(2)
O33 0.065(4) 0.057(3) 0.083(4) 0.038(3) 0.048(3) 0.024(3)
F31 0.129(5) 0.073(4) 0.102(4) 0.065(4) 0.052(4) 0.031(4)
F32 0.114(5) 0.052(3) 0.064(3) 0.018(3) 0.026(3) 0.049(3)
F33 0.090(4) 0.070(4) 0.075(3) 0.023(3) -0.021(3) 0.040(3)
C131 0.055(4) 0.037(4) 0.045(4) 0.018(3) 0.011(4) 0.016(3)
S41 0.0314(7) 0.0369(8) 0.0246(7) 0.0131(6) 0.0062(6) 0.0070(6)
O41 0.070(4) 0.048(3) 0.039(3) 0.025(2) -0.016(3) 0.002(3)
O42 0.041(2) 0.040(2) 0.034(2) 0.016(2) 0.016(2) 0.021(2)
O43 0.038(3) 0.059(3) 0.046(3) 0.007(3) 0.021(2) 0.005(2)
F41 0.065(3) 0.046(3) 0.129(5) 0.042(3) 0.060(3) 0.021(2)
F42 0.076(3) 0.040(2) 0.045(2) 0.0110(19) 0.025(2) 0.021(2)
F43 0.125(5) 0.077(3) 0.063(3) 0.049(3) 0.052(3) 0.073(3)
C141 0.048(4) 0.045(4) 0.042(4) 0.023(3) 0.026(3) 0.027(3)
S51A 0.0436(10) 0.0540(11) 0.0567(11) 0.0264(9) 0.0217(9) 0.0192(9)
O51A 0.045(3) 0.047(3) 0.069(3) 0.027(3) 0.028(3) 0.015(2)
O52A 0.173(8) 0.070(5) 0.086(5) 0.031(4) 0.097(6) 0.037(5)
O53A 0.047(3) 0.085(5) 0.102(5) 0.034(4) -0.009(3) 0.032(3)
F51A 0.090(5) 0.105(5) 0.190(8) 0.092(6) 0.018(5) 0.055(4)
F52A 0.141(6) 0.083(4) 0.106(5) 0.022(4) 0.085(5) 0.047(4)
F53A 0.131(6) 0.065(4) 0.263(10) 0.085(5) 0.149(7) 0.045(4)
C15A 0.044(4) 0.085(6) 0.100(7) 0.061(6) 0.046(5) 0.037(4)

loop_
_atom_type_symbol
_atom_type_description
_atom_type_scat_dispersion_real
_atom_type_scat_dispersion_imag
_atom_type_scat_source
C C 0.0033 0.0016 'International Tables Vol C Tables 4.2.6.8 and 6.1.1.4'
H H 0.0000 0.0000 'International Tables Vol C Tables 4.2.6.8 and 6.1.1.4'
N N 0.0061 0.0033 'International Tables Vol C Tables 4.2.6.8 and 6.1.1.4'
S S 0.1246 0.1234 'International Tables Vol C Tables 4.2.6.8 and 6.1.1.4'
Cu Cu 0.3201 1.2651 'International Tables Vol C Tables 4.2.6.8 and 6.1.1.4'
O O 0.0106 0.0060 'International Tables Vol C Tables 4.2.6.8 and 6.1.1.4'
F F 0.0171 0.0103 'International Tables Vol C Tables 4.2.6.8 and 6.1.1.4'
Ag Ag -0.8971 1.1015 'International Tables Vol C Tables 4.2.6.8 and 6.1.1.4'

loop_
_geom_angle_atom_site_label_1
_geom_angle_atom_site_label_2
_geom_angle_atom_site_label_3
_geom_angle
_geom_angle_site_symmetry_3
S1 Ag1 O31 112.07(12) .
S1 Ag1 S2 147.50(5) .
O31 Ag1 S2 97.61(13) .
S11 Ag2 S12 159.36(5) .
S11 Ag2 C21 97.27(13) .
S12 Ag2 C21 91.45(13) .
S21 Ag3 O32 109.65(11) .
S21 Ag3 S22 160.25(5) .
O32 Ag3 S22 85.50(11) .
S21 Ag3 C51 98.70(13) .
O32 Ag3 C51 104.74(17) .
S22 Ag3 C51 89.15(12) .
N22 Cu1 N1 172.3(2) .
N22 Cu1 Cu3 89.84(14) 2_666
N1 Cu1 Cu3 97.90(15) 2_666
N11 Cu2 N2 177.0(2) .
N12 Cu3 N21 177.0(2) .
N12 Cu3 Cu1 101.64(14) 2_666
N21 Cu3 Cu1 79.29(14) 2_666
C6 S1 C5 102.3(3) .
C6 S1 Ag1 111.2(2) .
C5 S1 Ag1 105.50(18) .
C14 S2 C13 99.0(3) .
C14 S2 Ag1 103.7(2) .
C13 S2 Ag1 102.9(2) .
C26 S11 C25 99.9(3) .
C26 S11 Ag2 110.6(2) .
C25 S11 Ag2 103.7(2) .
C34 S12 C33 99.6(3) .
C34 S12 Ag2 111.2(2) .
C33 S12 Ag2 98.46(19) .
C56 S21 C55 102.4(3) .
C56 S21 Ag3 108.08(19) .
C55 S21 Ag3 102.1(2) .
C64 S22 C63 101.1(3) .
C64 S22 Ag3 109.2(2) .
C63 S22 Ag3 101.19(19) .
C2 N1 N2 108.6(4) .
C2 N1 Cu1 132.9(4) .
N2 N1 Cu1 118.5(3) .
C3 N2 N1 107.9(4) .
C3 N2 Cu2 129.7(4) .
N1 N2 Cu2 122.0(4) .
C22 N11 N12 108.5(4) .
C22 N11 Cu2 134.6(4) .
N12 N11 Cu2 117.0(3) .
C23 N12 N11 108.2(4) .
C23 N12 Cu3 133.4(4) .
N11 N12 Cu3 118.4(3) .
C52 N21 N22 108.1(4) .
C52 N21 Cu3 130.3(4) .
N22 N21 Cu3 121.2(3) .
C53 N22 N21 108.6(4) .
C53 N22 Cu1 131.8(4) .
N21 N22 Cu1 118.8(3) .
C3 C1 C2 105.1(5) .
N1 C2 C1 108.7(5) .
N1 C2 C4 120.9(5) .
C1 C2 C4 130.4(5) .
N2 C3 C1 109.7(5) .
N2 C3 C12 120.4(5) .
C1 C3 C12 129.7(5) .
C2 C4 C5 112.5(5) .
C4 C5 S1 115.5(4) .
C7 C6 C11 120.4(6) .
C7 C6 S1 120.1(4) .
C11 C6 S1 119.1(5) .
C6 C7 C8 119.6(6) .
C9 C8 C7 117.9(6) .
F1 C9 C10 117.5(6) .
F1 C9 C8 118.5(6) .
C10 C9 C8 123.9(6) .
C9 C10 C11 117.6(6) .
C10 C11 C6 120.4(6) .
C3 C12 C13 111.8(5) .
C12 C13 S2 111.5(4) .
C15 C14 C19 119.9(6) .
C15 C14 S2 118.3(5) .
C19 C14 S2 121.7(5) .
C14 C15 C16 119.5(6) .
C17 C16 C15 118.0(6) .
C16 C17 C18 123.6(6) .
C16 C17 F2 118.7(6) .
C18 C17 F2 117.7(6) .
C17 C18 C19 118.0(6) .
C18 C19 C14 120.8(6) .
C23 C21 C22 105.6(5) .
C23 C21 Ag2 93.8(3) .
C22 C21 Ag2 86.8(3) .
N11 C22 C21 108.8(5) .
N11 C22 C24 120.3(5) .
C21 C22 C24 130.8(5) .
N12 C23 C21 108.9(5) .
N12 C23 C32 119.6(5) .
C21 C23 C32 131.0(5) .
C22 C24 C25 113.3(5) .
C24 C25 S11 111.5(4) .
C27 C26 C31 120.2(6) .
C27 C26 S11 119.0(5) .
C31 C26 S11 120.8(5) .
C26 C27 C28 119.6(6) .
C29 C28 C27 118.9(6) .
C30 C29 F11 119.3(7) .
C30 C29 C28 122.6(7) .
F11 C29 C28 118.1(7) .
C29 C30 C31 118.9(7) .
C26 C31 C30 119.7(7) .
C23 C32 C33 113.2(5) .
C32 C33 S12 110.8(4) .
C39 C34 C35 118.6(5) .
C39 C34 S12 122.6(4) .
C35 C34 S12 118.7(4) .
C36 C35 C34 121.5(6) .
C35 C36 C37 117.4(6) .
C38 C37 C36 123.7(6) .
C38 C37 F12 118.4(6) .
C36 C37 F12 117.9(6) .
C37 C38 C39 118.3(6) .
C34 C39 C38 120.4(6) .
C52 C51 C53 104.9(5) .
C52 C51 Ag3 88.0(3) .
C53 C51 Ag3 92.8(3) .
N21 C52 C51 109.2(5) .
N21 C52 C54 119.5(5) .
C51 C52 C54 131.2(5) .
N22 C53 C51 109.2(5) .
N22 C53 C62 119.6(5) .
C51 C53 C62 130.7(5) .
C52 C54 C55 112.5(5) .
C54 C55 S21 115.4(4) .
C57 C56 C61 120.1(6) .
C57 C56 S21 118.1(5) .
C61 C56 S21 121.6(4) .
C56 C57 C58 120.5(6) .
C59 C58 C57 118.2(6) .
F21 C59 C60 118.6(6) .
F21 C59 C58 119.0(6) .
C60 C59 C58 122.4(6) .
C59 C60 C61 118.8(6) .
C60 C61 C56 119.9(6) .
C53 C62 C63 113.2(5) .
C62 C63 S22 115.3(4) .
C65 C64 C69 119.0(6) .
C65 C64 S22 120.5(5) .
C69 C64 S22 120.4(5) .
C66 C65 C64 120.5(6) .
C67 C66 C65 118.6(7) .
C66 C67 C68 123.3(6) .
C66 C67 F22 118.5(7) .
C68 C67 F22 118.2(7) .
C67 C68 C69 118.3(7) .
C68 C69 C64 120.3(6) .
O33 S31 O31 115.9(4) .
O33 S31 O32 115.3(3) .
O31 S31 O32 113.8(3) .
O33 S31 C131 104.0(4) .
O31 S31 C131 103.0(3) .
O32 S31 C131 102.3(3) .
S31 O31 Ag1 159.6(4) .
S31 O32 Ag3 136.7(3) .
F32 C131 F31 108.6(7) .
F32 C131 F33 107.5(7) .
F31 C131 F33 107.1(7) .
F32 C131 S31 112.2(5) .
F31 C131 S31 110.7(6) .
F33 C131 S31 110.5(5) .
O41 S41 O43 115.7(4) .
O41 S41 O42 114.9(3) .
O43 S41 O42 114.5(3) .
O41 S41 C141 103.5(3) .
O43 S41 C141 103.6(3) .
O42 S41 C141 102.0(3) .
F43 C141 F41 108.1(6) .
F43 C141 F42 107.6(5) .
F41 C141 F42 106.3(6) .
F43 C141 S41 111.6(5) .
F41 C141 S41 111.1(4) .
F42 C141 S41 111.9(5) .
O53A S51A O52A 114.8(6) .
O53A S51A O51A 117.4(5) .
O52A S51A O51A 113.4(4) .
O53A S51A C15A 105.4(5) .
O52A S51A C15A 100.9(5) .
O51A S51A C15A 102.2(3) .
F53A C15A F51A 110.9(9) .
F53A C15A F52A 104.6(9) .
F51A C15A F52A 100.9(7) .
F53A C15A S51A 115.9(6) .
F51A C15A S51A 114.4(8) .
F52A C15A S51A 108.7(6) .

loop_
_geom_bond_atom_site_label_1
_geom_bond_atom_site_label_2
_geom_bond_distance
_geom_bond_site_symmetry_2
Ag1 S1 2.4941(15) .
Ag1 O31 2.502(5) .
Ag1 S2 2.5324(16) .
Ag2 S11 2.4650(16) .
Ag2 S12 2.4753(15) .
Ag2 C21 2.641(5) .
Ag3 S21 2.4768(15) .
Ag3 O32 2.496(5) .
Ag3 S22 2.5009(15) .
Ag3 C51 2.594(5) .
Cu1 N22 1.846(5) .
Cu1 N1 1.854(5) .
Cu1 Cu3 2.8910(10) 2_666
Cu2 N11 1.853(4) .
Cu2 N2 1.854(5) .
Cu3 N12 1.855(4) .
Cu3 N21 1.859(4) .
Cu3 Cu1 2.8910(10) 2_666
S1 C6 1.785(6) .
S1 C5 1.818(6) .
S2 C14 1.792(7) .
S2 C13 1.827(6) .
S11 C26 1.788(7) .
S11 C25 1.829(6) .
S12 C34 1.773(6) .
S12 C33 1.845(6) .
S21 C56 1.791(6) .
S21 C55 1.822(6) .
S22 C64 1.775(6) .
S22 C63 1.813(6) .
N1 C2 1.336(7) .
N1 N2 1.379(6) .
N2 C3 1.326(8) .
N11 C22 1.347(7) .
N11 N12 1.377(6) .
N12 C23 1.354(7) .
N21 C52 1.350(7) .
N21 N22 1.369(6) .
N22 C53 1.340(7) .
F1 C9 1.364(7) .
F2 C17 1.365(8) .
F11 C29 1.359(8) .
F12 C37 1.377(7) .
F21 C59 1.354(8) .
F22 C67 1.372(8) .
C1 C3 1.391(8) .
C1 C2 1.394(8) .
C2 C4 1.482(8) .
C3 C12 1.496(8) .
C4 C5 1.533(8) .
C6 C7 1.384(9) .
C6 C11 1.387(9) .
C7 C8 1.391(9) .
C8 C9 1.371(10) .
C9 C10 1.367(10) .
C10 C11 1.381(9) .
C12 C13 1.523(9) .
C14 C15 1.378(9) .
C14 C19 1.382(9) .
C15 C16 1.400(9) .
C16 C17 1.358(9) .
C17 C18 1.358(10) .
C18 C19 1.372(10) .
C21 C23 1.392(8) .
C21 C22 1.402(8) .
C22 C24 1.497(8) .
C23 C32 1.488(8) .
C24 C25 1.523(9) .
C26 C27 1.381(9) .
C26 C31 1.389(10) .
C27 C28 1.391(9) .
C28 C29 1.370(10) .
C29 C30 1.352(11) .
C30 C31 1.391(11) .
C32 C33 1.529(8) .
C34 C39 1.387(8) .
C34 C35 1.408(8) .
C35 C36 1.371(9) .
C36 C37 1.377(9) .
C37 C38 1.366(9) .
C38 C39 1.389(9) .
C51 C52 1.393(8) .
C51 C53 1.401(8) .
C52 C54 1.499(8) .
C53 C62 1.501(7) .
C54 C55 1.527(8) .
C56 C57 1.377(8) .
C56 C61 1.395(9) .
C57 C58 1.387(9) .
C58 C59 1.381(10) .
C59 C60 1.374(9) .
C60 C61 1.380(9) .
C62 C63 1.534(8) .
C64 C65 1.394(9) .
C64 C69 1.396(9) .
C65 C66 1.381(10) .
C66 C67 1.364(11) .
C67 C68 1.365(11) .
C68 C69 1.390(10) .
S31 O33 1.425(5) .
S31 O31 1.434(5) .
S31 O32 1.447(5) .
S31 C131 1.827(8) .
F31 C131 1.319(9) .
F32 C131 1.308(9) .
F33 C131 1.324(9) .
S41 O41 1.426(5) .
S41 O43 1.427(5) .
S41 O42 1.439(4) .
S41 C141 1.817(7) .
F41 C141 1.327(8) .
F42 C141 1.340(8) .
F43 C141 1.317(8) .
S51A O53A 1.399(6) .
S51A O52A 1.431(7) .
S51A O51A 1.431(5) .
S51A C15A 1.787(9) .
F51A C15A 1.307(11) .
F52A C15A 1.390(11) .
F53A C15A 1.285(10) .
